data_1531397
loop_
_publ_author_name
'Filinchuk, Ya.'
'Sheptyakov, D.'
'Hilscher, G.'
'Yvon, K.'

_publ_section_title
;
 Hydrogenation induced valence change and metal atom site exchange at room
 temperature in the C14-type sub-structure of Ce Mn1.8 Al0.2 H4.4
;
_journal_name_full 'Journal of Alloys Compd.'
_journal_page_first 673
_journal_page_last 678
_journal_volume 356
_journal_year 2003
_chemical_formula_sum 'Al0.2 Ce D4.36 Mn1.8'
_chemical_name_systematic 'Ce (Mn1.8 Al0.2) D4.36'
_space_group_IT_number 194
_symmetry_space_group_name_Hall '-P 6c 2c'
_symmetry_space_group_name_H-M 'P 63/m m c'
_cell_angle_alpha 90
_cell_angle_beta 90
_cell_angle_gamma 120
_cell_formula_units_Z 4
_cell_length_a 5.9788
_cell_length_b 5.9788
_cell_length_c 9.76
_cell_volume 302.140
_citation_journal_id_ASTM JALCEU
_cod_data_source_file Filinchuk_JALCEU_2003_1441.cif
_cod_data_source_block D4.36Al0.2Ce1Mn1.8
_cod_original_cell_volume 302.1402
_cod_original_formula_sum 'D4.36 Al0.2 Ce1 Mn1.8'
_cod_database_code 1531397

loop_
_symmetry_equiv_pos_as_xyz
x,y,z
x-y,x,z+1/2
-y,x-y,z
-x,-y,z+1/2
-x+y,-x,z
y,-x+y,z+1/2
-y,-x,-z+1/2
x-y,-y,-z
x,x-y,-z+1/2
y,x,-z
-x+y,y,-z+1/2
-x,-x+y,-z
-x,-y,-z
-x+y,-x,-z-1/2
y,-x+y,-z
x,y,-z-1/2
x-y,x,-z
-y,x-y,-z-1/2
y,x,z-1/2
-x+y,y,z
-x,-x+y,z-1/2
-y,-x,z
x-y,-y,z-1/2
x,x-y,z

loop_
_atom_site_label
_atom_site_type_symbol
_atom_site_fract_x
_atom_site_fract_y
_atom_site_fract_z
_atom_site_occupancy
_atom_site_U_iso_or_equiv
Ce1 Ce 0.3333 0.6667 0.0644 1 0.0
D2 D 0.4536 0.9072 0.6424 0.407 0.0
D4 D 0.1882 0.3764 0.25 0.58 0.0
D1 D 0.0581 0.312 0.5731 0.312 0.0
Al2 Al 0.839 0.678 0.25 0.035 0.0
Al1 Al 0 0 0 0.296 0.0
Mn2 Mn 0.839 0.678 0.25 0.965 0.0
D3 D 0.487 0.974 0.25 0.267 0.0
Mn1 Mn 0 0 0 0.704 0.0
